data_2012806
loop_
_publ_author_name
'Wu, Zhiyong'
'Xu, Duanjun'
'Wu, Jingyun'
'Chiang, Michael Y.'

_publ_section_title
;
 Chlorobis(thiourea-\k<i>S</i>)copper(I) bis(4,5-diazafluoren-9-one)
 monohydrate
;
_journal_issue 7
_journal_name_full 'Acta Crystallographica Section C'
_journal_page_first m374
_journal_page_last m376
_journal_paper_doi 10.1107/S0108270102009022
_journal_volume 58
_journal_year 2002
_chemical_formula_iupac '[Cu Cl (C H4 N2 S)2], 2C11 H6 N2 O, H2 O'
_chemical_formula_moiety 'C2 H8 Cl Cu N4 S2, 2C11 H6 N2 O, H2 O'
_chemical_formula_sum 'C24 H22 Cl Cu N8 O3 S2'
_chemical_formula_weight 633.64
_chemical_name_systematic
;
Bis(thiourea)chlorocopper(I) di(4,5-Diazafluoren-9-one) monohydrate
;
_space_group_IT_number 2
_symmetry_cell_setting triclinic
_symmetry_space_group_name_Hall '-P 1'
_symmetry_space_group_name_H-M 'P -1'
_atom_sites_solution_hydrogens geom
_atom_sites_solution_primary direct
_atom_sites_solution_secondary difmap
_audit_creation_method SHELXL-97
_cell_angle_alpha 93.896(8)
_cell_angle_beta 99.206(7)
_cell_angle_gamma 100.562(10)
_cell_formula_units_Z 2
_cell_length_a 8.3016(9)
_cell_length_b 11.8473(18)
_cell_length_c 14.3024(9)
_cell_measurement_reflns_used 25
_cell_measurement_temperature 298(2)
_cell_measurement_theta_max 9.89
_cell_measurement_theta_min 4.64
_cell_volume 1358.1(3)
_computing_cell_refinement 'MSC/AFC Diffractometer Control Software'
_computing_data_collection
;
MSC/AFC Diffractometer Control Software
(Molecular Structure Corporation, 1992)
;
_computing_data_reduction 'TEXSAN (Molecular Structure Corporation, 1985)'
_computing_molecular_graphics 'ORTEP-3 for Windows (Farrugia, 1997)'
_computing_publication_material 'WinGX (Farrugia, 1999)'
_computing_structure_refinement 'SHELXL97 (Sheldrick, 1997)'
_computing_structure_solution 'SIR92 (Altomare et al., 1993)'
_diffrn_ambient_temperature 298(2)
_diffrn_measured_fraction_theta_full 1.000
_diffrn_measured_fraction_theta_max 1.000
_diffrn_measurement_device_type 'Rigaku AFC-7S'
_diffrn_measurement_method \w/2\q
_diffrn_radiation_monochromator graphite
_diffrn_radiation_source 'fine-focus sealed tube'
_diffrn_radiation_type MoK\a
_diffrn_radiation_wavelength 0.71069
_diffrn_reflns_av_R_equivalents 0.0308
_diffrn_reflns_limit_h_max 10
_diffrn_reflns_limit_h_min -10
_diffrn_reflns_limit_k_max 14
_diffrn_reflns_limit_k_min 0
_diffrn_reflns_limit_l_max 17
_diffrn_reflns_limit_l_min -17
_diffrn_reflns_number 5608
_diffrn_reflns_theta_full 26.00
_diffrn_reflns_theta_max 26
_diffrn_reflns_theta_min 2.16
_diffrn_standards_decay_% 0.5
_diffrn_standards_interval_count 100
_diffrn_standards_number 3
_exptl_absorpt_coefficient_mu 1.099
_exptl_absorpt_correction_T_max 0.659
_exptl_absorpt_correction_T_min 0.617
_exptl_absorpt_correction_type '\y scan'
_exptl_absorpt_process_details '(North et al., 1968)'
_exptl_crystal_colour yellow
_exptl_crystal_density_diffrn 1.549
_exptl_crystal_density_method 'not measured'
_exptl_crystal_description prism
_exptl_crystal_F_000 648
_exptl_crystal_size_max 0.44
_exptl_crystal_size_mid 0.40
_exptl_crystal_size_min 0.38
_refine_diff_density_max 0.809
_refine_diff_density_min -0.572
_refine_ls_extinction_method none
_refine_ls_goodness_of_fit_ref 1.019
_refine_ls_hydrogen_treatment constr
_refine_ls_matrix_type full
_refine_ls_number_parameters 352
_refine_ls_number_reflns 5336
_refine_ls_number_restraints 0
_refine_ls_restrained_S_all 1.019
_refine_ls_R_factor_all 0.0828
_refine_ls_R_factor_gt 0.0420
_refine_ls_shift/su_max <0.001
_refine_ls_shift/su_mean 0.000
_refine_ls_structure_factor_coef Fsqd
_refine_ls_weighting_details 'calc w = 1/[\s^2^(Fo^2^)+(0.0711P)^2^+0.5579P] where P = (Fo^2^+2Fc^2^)/3'
_refine_ls_weighting_scheme calc
_refine_ls_wR_factor_gt 0.1125
_refine_ls_wR_factor_ref 0.1324
_reflns_number_gt 3411
_reflns_number_total 5336
_reflns_threshold_expression I>2\s(I)
_cod_data_source_file fr1373.cif
_cod_data_source_block I
_cod_depositor_comments
;
The following automatic conversions were performed:
'_symmetry_cell_setting' value 'Triclinic' changed to 'triclinic'
according to '/home/saulius/struct/CIF-dictionaries/cif_core.dic'
dictionary named 'cif_core.dic' version 2.4.1 from 2010-06-29.

Automatic conversion script
Id: cif_fix_enum 1527 2010-12-29 10:47:43Z saulius 

The following automatic conversions were performed:

'_symmetry_cell_setting' value 'Triclinic' changed to 'triclinic'
according to /home/saulius/struct/CIF-dictionaries/cif_core.dic
dictionary named 'cif_core.dic' version 2.4.1 from 2010-06-29.

Automatic conversion script
Id: cif_fix_values 1715 2011-07-08 13:25:40Z adriana 
;
_cod_database_code 2012806
_cod_database_fobs_code 2012806

loop_
_symmetry_equiv_pos_as_xyz
'x, y, z'
'-x, -y, -z'

loop_
_atom_site_label
_atom_site_fract_x
_atom_site_fract_y
_atom_site_fract_z
_atom_site_U_iso_or_equiv
_atom_site_adp_type
_atom_site_calc_flag
_atom_site_refinement_flags
_atom_site_occupancy
_atom_site_disorder_assembly
_atom_site_disorder_group
_atom_site_type_symbol
Cu 0.80725(6) 0.64355(4) 0.73924(3) 0.05318(16) Uani d . 1 . . Cu
Cl 0.71265(16) 0.80875(9) 0.74969(8) 0.0766(4) Uani d . 1 . . Cl
S1 0.81548(14) 0.52762(8) 0.85440(6) 0.0580(3) Uani d . 1 . . S
S2 0.91653(15) 0.58813(8) 0.61706(7) 0.0638(3) Uani d . 1 . . S
O1 0.4098(4) 0.8012(3) 1.41964(19) 0.0775(9) Uani d . 1 . . O
O2 0.8428(4) 1.0801(2) 0.09320(17) 0.0645(7) Uani d . 1 . . O
O3 0.8123(5) 0.3155(3) 1.0905(3) 0.1016(12) Uani d . 1 . . O
N1 0.7090(4) 0.5148(3) 1.0171(2) 0.0632(9) Uani d . 1 . . N
H1 0.6616 0.5372 1.0622 0.076 Uiso calc R 1 . . H
H2 0.7488 0.4528 1.0197 0.076 Uiso calc R 1 . . H
N2 0.6598(4) 0.6695(2) 0.9410(2) 0.0536(8) Uani d . 1 . . N
H3 0.6126 0.6910 0.9866 0.064 Uiso calc R 1 . . H
H4 0.6668 0.7098 0.8936 0.064 Uiso calc R 1 . . H
N3 0.9863(4) 0.6710(3) 0.4602(2) 0.0585(8) Uani d . 1 . . N
H5 0.9877 0.7199 0.4184 0.070 Uiso calc R 1 . . H
H6 1.0306 0.6115 0.4530 0.070 Uiso calc R 1 . . H
N4 0.8496(4) 0.7787(2) 0.5446(2) 0.0530(7) Uani d . 1 . . N
H7 0.8518 0.8270 0.5023 0.064 Uiso calc R 1 . . H
H8 0.8035 0.7904 0.5932 0.064 Uiso calc R 1 . . H
N5 0.6202(4) 0.5686(2) 1.2035(2) 0.0522(7) Uani d . 1 . . N
N6 0.5164(4) 0.7722(2) 1.10323(19) 0.0489(7) Uani d . 1 . . N
N7 0.9693(4) 0.7860(2) 0.2849(2) 0.0487(7) Uani d . 1 . . N
N8 0.8257(4) 0.9575(2) 0.40162(18) 0.0467(7) Uani d . 1 . . N
C1 0.7209(4) 0.5755(3) 0.9439(2) 0.0463(8) Uani d . 1 . . C
C2 0.9165(4) 0.6872(3) 0.5350(2) 0.0458(8) Uani d . 1 . . C
C3 0.6497(5) 0.4873(3) 1.2611(3) 0.0636(10) Uani d . 1 . . C
H9 0.6947 0.4271 1.2378 0.076 Uiso calc R 1 . . H
C4 0.6174(6) 0.4874(4) 1.3535(3) 0.0693(11) Uani d . 1 . . C
H10 0.6383 0.4276 1.3897 0.083 Uiso calc R 1 . . H
C5 0.5542(5) 0.5766(3) 1.3909(3) 0.0598(10) Uani d . 1 . . C
H11 0.5332 0.5798 1.4529 0.072 Uiso calc R 1 . . H
C6 0.5234(4) 0.6606(3) 1.3330(2) 0.0467(8) Uani d . 1 . . C
C7 0.4534(5) 0.7664(3) 1.3487(2) 0.0502(8) Uani d . 1 . . C
C8 0.4481(4) 0.8204(3) 1.2574(2) 0.0443(7) Uani d . 1 . . C
C9 0.3956(5) 0.9174(3) 1.2298(3) 0.0537(9) Uani d . 1 . . C
H12 0.3561 0.9652 1.2713 0.064 Uiso calc R 1 . . H
C10 0.4037(5) 0.9415(3) 1.1371(3) 0.0566(9) Uani d . 1 . . C
H13 0.3698 1.0070 1.1150 0.068 Uiso calc R 1 . . H
C11 0.4622(5) 0.8681(3) 1.0778(3) 0.0547(9) Uani d . 1 . . C
H14 0.4644 0.8860 1.0156 0.066 Uiso calc R 1 . . H
C12 0.5072(4) 0.7514(3) 1.1928(2) 0.0410(7) Uani d . 1 . . C
C13 0.5567(4) 0.6525(3) 1.2409(2) 0.0432(7) Uani d . 1 . . C
C14 1.0171(5) 0.7214(3) 0.2175(3) 0.0548(9) Uani d . 1 . . C
H15 1.0484 0.6529 0.2339 0.066 Uiso calc R 1 . . H
C15 1.0234(5) 0.7489(3) 0.1261(3) 0.0571(9) Uani d . 1 . . C
H16 1.0580 0.7001 0.0831 0.069 Uiso calc R 1 . . H
C16 0.9776(4) 0.8499(3) 0.0988(2) 0.0521(9) Uani d . 1 . . C
H17 0.9805 0.8711 0.0375 0.063 Uiso calc R 1 . . H
C17 0.9275(4) 0.9177(3) 0.1661(2) 0.0429(7) Uani d . 1 . . C
C18 0.8631(4) 1.0265(3) 0.1619(2) 0.0478(8) Uani d . 1 . . C
C19 0.8199(4) 1.0528(3) 0.2574(2) 0.0441(7) Uani d . 1 . . C
C20 0.7457(5) 1.1368(3) 0.2923(3) 0.0545(9) Uani d . 1 . . C
H18 0.7193 1.1955 0.2564 0.065 Uiso calc R 1 . . H
C21 0.7116(5) 1.1302(3) 0.3841(3) 0.0572(9) Uani d . 1 . . C
H19 0.6608 1.1848 0.4112 0.069 Uiso calc R 1 . . H
C22 0.7543(5) 1.0412(3) 0.4347(2) 0.0560(9) Uani d . 1 . . C
H20 0.7318 1.0394 0.4963 0.067 Uiso calc R 1 . . H
C23 0.8561(4) 0.9658(3) 0.3138(2) 0.0408(7) Uani d . 1 . . C
C24 0.9245(4) 0.8819(3) 0.2571(2) 0.0410(7) Uani d . 1 . . C
H21 0.8933 0.3540 1.1329 0.080 Uiso d . 1 . . H
H22 0.8257 0.2447 1.0899 0.080 Uiso d . 1 . . H

loop_
_atom_site_aniso_label
_atom_site_aniso_U_11
_atom_site_aniso_U_22
_atom_site_aniso_U_33
_atom_site_aniso_U_12
_atom_site_aniso_U_13
_atom_site_aniso_U_23
Cu 0.0782(3) 0.0516(3) 0.0424(2) 0.0280(2) 0.0261(2) 0.01513(18)
Cl 0.1269(10) 0.0612(6) 0.0689(6) 0.0554(6) 0.0474(6) 0.0265(5)
S1 0.0924(7) 0.0542(5) 0.0473(5) 0.0400(5) 0.0363(5) 0.0194(4)
S2 0.1115(8) 0.0570(5) 0.0471(5) 0.0482(6) 0.0408(5) 0.0252(4)
O1 0.114(2) 0.086(2) 0.0517(16) 0.0437(18) 0.0439(16) 0.0072(14)
O2 0.091(2) 0.0713(17) 0.0437(13) 0.0325(15) 0.0192(13) 0.0277(12)
O3 0.106(3) 0.078(2) 0.118(3) 0.033(2) -0.009(2) 0.014(2)
N1 0.104(3) 0.0583(18) 0.0461(16) 0.0377(18) 0.0370(17) 0.0196(14)
N2 0.086(2) 0.0499(16) 0.0397(15) 0.0324(16) 0.0295(14) 0.0106(12)
N3 0.094(2) 0.0521(17) 0.0433(15) 0.0298(17) 0.0299(15) 0.0177(13)
N4 0.080(2) 0.0488(16) 0.0430(15) 0.0275(15) 0.0242(14) 0.0193(13)
N5 0.072(2) 0.0485(16) 0.0445(16) 0.0235(15) 0.0192(14) 0.0077(13)
N6 0.0641(19) 0.0489(16) 0.0375(14) 0.0147(14) 0.0146(13) 0.0086(12)
N7 0.0649(19) 0.0439(15) 0.0449(15) 0.0192(14) 0.0199(13) 0.0106(12)
N8 0.0664(19) 0.0458(15) 0.0351(14) 0.0190(14) 0.0181(13) 0.0107(12)
C1 0.064(2) 0.0449(18) 0.0354(16) 0.0181(16) 0.0157(15) 0.0067(13)
C2 0.063(2) 0.0462(18) 0.0346(16) 0.0191(16) 0.0153(15) 0.0097(14)
C3 0.088(3) 0.055(2) 0.058(2) 0.033(2) 0.019(2) 0.0121(18)
C4 0.098(3) 0.061(2) 0.056(2) 0.029(2) 0.015(2) 0.0237(19)
C5 0.083(3) 0.062(2) 0.0393(18) 0.016(2) 0.0186(18) 0.0152(16)
C6 0.056(2) 0.0507(19) 0.0354(16) 0.0089(16) 0.0146(15) 0.0047(14)
C7 0.059(2) 0.053(2) 0.0427(18) 0.0131(17) 0.0186(16) 0.0041(15)
C8 0.0477(19) 0.0480(18) 0.0380(16) 0.0097(15) 0.0124(14) -0.0023(14)
C9 0.059(2) 0.0462(19) 0.061(2) 0.0181(17) 0.0181(18) -0.0004(17)
C10 0.065(2) 0.0461(19) 0.063(2) 0.0166(18) 0.0121(19) 0.0144(17)
C11 0.069(2) 0.051(2) 0.0474(19) 0.0136(18) 0.0151(17) 0.0144(16)
C12 0.0461(18) 0.0418(17) 0.0370(15) 0.0102(14) 0.0123(13) 0.0011(13)
C13 0.052(2) 0.0445(17) 0.0359(16) 0.0119(15) 0.0134(14) 0.0061(13)
C14 0.071(2) 0.0466(19) 0.056(2) 0.0219(18) 0.0252(18) 0.0086(16)
C15 0.068(2) 0.057(2) 0.053(2) 0.0187(19) 0.0251(18) -0.0025(17)
C16 0.060(2) 0.065(2) 0.0349(16) 0.0125(18) 0.0183(15) 0.0040(15)
C17 0.0491(19) 0.0470(18) 0.0352(15) 0.0122(15) 0.0106(13) 0.0072(13)
C18 0.057(2) 0.0517(19) 0.0383(17) 0.0130(16) 0.0137(15) 0.0121(15)
C19 0.056(2) 0.0448(17) 0.0360(16) 0.0147(15) 0.0138(14) 0.0092(14)
C20 0.070(2) 0.050(2) 0.052(2) 0.0265(18) 0.0145(17) 0.0134(16)
C21 0.076(3) 0.054(2) 0.051(2) 0.0280(19) 0.0222(18) 0.0012(17)
C22 0.081(3) 0.055(2) 0.0406(18) 0.0209(19) 0.0262(18) 0.0080(16)
C23 0.0504(19) 0.0401(16) 0.0350(15) 0.0109(14) 0.0121(14) 0.0083(13)
C24 0.0478(19) 0.0429(17) 0.0343(15) 0.0091(15) 0.0120(14) 0.0058(13)

loop_
_atom_type_symbol
_atom_type_description
_atom_type_scat_dispersion_real
_atom_type_scat_dispersion_imag
_atom_type_scat_source
C C 0.0033 0.0016 'International Tables Vol C Tables 4.2.6.8 and 6.1.1.4'
H H 0.0000 0.0000 'International Tables Vol C Tables 4.2.6.8 and 6.1.1.4'
N N 0.0061 0.0033 'International Tables Vol C Tables 4.2.6.8 and 6.1.1.4'
O O 0.0106 0.0060 'International Tables Vol C Tables 4.2.6.8 and 6.1.1.4'
S S 0.1246 0.1234 'International Tables Vol C Tables 4.2.6.8 and 6.1.1.4'
Cl Cl 0.1484 0.1585 'International Tables Vol C Tables 4.2.6.8 and 6.1.1.4'
Cu Cu 0.3201 1.2651 'International Tables Vol C Tables 4.2.6.8 and 6.1.1.4'

loop_
_geom_angle_atom_site_label_1
_geom_angle_atom_site_label_2
_geom_angle_atom_site_label_3
_geom_angle
S2 Cu S1 113.96(4)
S2 Cu Cl 122.77(4)
S1 Cu Cl 123.15(4)
C1 S1 Cu 110.24(11)
C2 S2 Cu 110.75(11)
H21 O3 H22 105.1
C1 N1 H1 120.0
C1 N1 H2 120.0
H1 N1 H2 120.0
C1 N2 H3 120.0
C1 N2 H4 120.0
H3 N2 H4 120.0
C2 N3 H5 120.0
C2 N3 H6 120.0
H5 N3 H6 120.0
C2 N4 H7 120.0
C2 N4 H8 120.0
H7 N4 H8 120.0
C13 N5 C3 115.1(3)
C12 N6 C11 114.1(3)
C24 N7 C14 114.8(3)
C23 N8 C22 114.5(3)
N2 C1 N1 119.2(3)
N2 C1 S1 122.1(2)
N1 C1 S1 118.8(3)
N4 C2 N3 119.0(3)
N4 C2 S2 122.2(2)
N3 C2 S2 118.8(3)
N5 C3 C4 124.2(4)
N5 C3 H9 117.9
C4 C3 H9 117.9
C5 C4 C3 119.4(4)
C5 C4 H10 120.3
C3 C4 H10 120.3
C6 C5 C4 117.2(3)
C6 C5 H11 121.4
C4 C5 H11 121.4
C5 C6 C13 119.5(3)
C5 C6 C7 131.7(3)
C13 C6 C7 108.8(3)
O1 C7 C8 126.8(3)
O1 C7 C6 127.7(3)
C8 C7 C6 105.5(3)
C9 C8 C12 119.6(3)
C9 C8 C7 131.9(3)
C12 C8 C7 108.5(3)
C8 C9 C10 116.9(3)
C8 C9 H12 121.5
C10 C9 H12 121.5
C11 C10 C9 119.7(3)
C11 C10 H13 120.2
C9 C10 H13 120.2
N6 C11 C10 124.8(3)
N6 C11 H14 117.6
C10 C11 H14 117.6
N6 C12 C8 124.9(3)
N6 C12 C13 126.6(3)
C8 C12 C13 108.6(3)
N5 C13 C6 124.7(3)
N5 C13 C12 126.8(3)
C6 C13 C12 108.6(3)
N7 C14 C15 124.9(3)
N7 C14 H15 117.5
C15 C14 H15 117.5
C14 C15 C16 119.4(3)
C14 C15 H16 120.3
C16 C15 H16 120.3
C17 C16 C15 117.0(3)
C17 C16 H17 121.5
C15 C16 H17 121.5
C16 C17 C24 119.3(3)
C16 C17 C18 132.3(3)
C24 C17 C18 108.3(3)
O2 C18 C17 126.6(3)
O2 C18 C19 127.0(3)
C17 C18 C19 106.3(3)
C20 C19 C23 119.5(3)
C20 C19 C18 132.2(3)
C23 C19 C18 108.0(3)
C19 C20 C21 116.9(3)
C19 C20 H18 121.6
C21 C20 H18 121.6
C22 C21 C20 119.2(3)
C22 C21 H19 120.4
C20 C21 H19 120.4
N8 C22 C21 125.0(3)
N8 C22 H20 117.5
C21 C22 H20 117.5
N8 C23 C19 124.9(3)
N8 C23 C24 126.3(3)
C19 C23 C24 108.7(3)
N7 C24 C17 124.4(3)
N7 C24 C23 126.8(3)
C17 C24 C23 108.7(3)

loop_
_geom_bond_atom_site_label_1
_geom_bond_atom_site_label_2
_geom_bond_site_symmetry_2
_geom_bond_distance
_geom_bond_publ_flag
Cu S2 . 2.2084(10) ?
Cu S1 . 2.2158(10) ?
Cu Cl . 2.2429(10) ?
S1 C1 . 1.722(3) ?
S2 C2 . 1.715(3) ?
O1 C7 . 1.203(4) ?
O2 C18 . 1.212(4) ?
O3 H21 . 0.864 ?
O3 H22 . 0.865 ?
N1 C1 . 1.316(4) ?
N1 H1 . 0.8600 ?
N1 H2 . 0.8600 ?
N2 C1 . 1.306(4) ?
N2 H3 . 0.8600 ?
N2 H4 . 0.8600 ?
N3 C2 . 1.315(4) ?
N3 H5 . 0.8600 ?
N3 H6 . 0.8600 ?
N4 C2 . 1.315(4) ?
N4 H7 . 0.8600 ?
N4 H8 . 0.8600 ?
N5 C13 . 1.327(4) ?
N5 C3 . 1.340(5) ?
N6 C12 . 1.332(4) ?
N6 C11 . 1.347(5) ?
N7 C24 . 1.325(4) ?
N7 C14 . 1.344(4) ?
N8 C23 . 1.326(4) ?
N8 C22 . 1.342(4) ?
C3 C4 . 1.389(5) ?
C3 H9 . 0.9300 ?
C4 C5 . 1.377(6) ?
C4 H10 . 0.9300 ?
C5 C6 . 1.370(5) ?
C5 H11 . 0.9300 ?
C6 C13 . 1.389(4) ?
C6 C7 . 1.493(5) ?
C7 C8 . 1.491(5) ?
C8 C9 . 1.363(5) ?
C8 C12 . 1.397(4) ?
C9 C10 . 1.384(5) ?
C9 H12 . 0.9300 ?
C10 C11 . 1.379(5) ?
C10 H13 . 0.9300 ?
C11 H14 . 0.9300 ?
C12 C13 . 1.488(4) ?
C14 C15 . 1.374(5) ?
C14 H15 . 0.9300 ?
C15 C16 . 1.383(5) ?
C15 H16 . 0.9300 ?
C16 C17 . 1.374(5) ?
C16 H17 . 0.9300 ?
C17 C24 . 1.399(4) ?
C17 C18 . 1.484(5) ?
C18 C19 . 1.494(4) ?
C19 C20 . 1.369(5) ?
C19 C23 . 1.398(4) ?
C20 C21 . 1.391(5) ?
C20 H18 . 0.9300 ?
C21 C22 . 1.385(5) ?
C21 H19 . 0.9300 ?
C22 H20 . 0.9300 ?
C23 C24 . 1.487(4) ?

loop_
_geom_hbond_atom_site_label_D
_geom_hbond_atom_site_label_H
_geom_hbond_atom_site_label_A
_geom_hbond_site_symmetry_A
_geom_hbond_distance_DH
_geom_hbond_distance_HA
_geom_hbond_distance_DA
_geom_hbond_angle_DHA
_geom_hbond_publ_flag
N1 H1 N5 . 0.86 2.12 2.937(4) 158 yes
N1 H2 O3 . 0.86 2.08 2.864(5) 152 yes
N2 H3 N6 . 0.86 2.20 3.052(4) 171 yes
N2 H4 Cl . 0.86 2.48 3.337(3) 172 yes
N3 H5 N7 . 0.86 2.11 2.930(4) 160 yes
N3 H6 S2 2_766 0.86 2.64 3.468(4) 161 yes
N4 H7 N8 . 0.86 2.20 3.053(4) 172 yes
N4 H8 Cl . 0.86 2.48 3.331(3) 169 yes
O3 H21 S1 2_767 0.86 2.54 3.247(4) 140 yes
O3 H22 O2 1_546 0.86 1.98 2.848(4) 176 yes
